data_7207001
loop_
_publ_author_name
'Bai, Shi-Qiang'
'Yong, Anna Marie'
'Hu, Jian Jin'
'Young, David J.'
'Zhang, Xinhai'
'Zong, Yun'
'Xu, Jianwei'
'Zuo, Jing-Lin'
'Hor, T. S. Andy'

_publ_section_title
;
 Zinc, cobalt and copper coordination polymers with different structural
 motifs from picolyl-triazole hybrid ligands
;
_journal_issue 3
_journal_name_full CrystEngComm
_journal_page_first 961
_journal_paper_doi 10.1039/c1ce05808h
_journal_volume 14
_journal_year 2012
_chemical_formula_sum 'C13 H18 Cl2 N4 Zn'
_chemical_formula_weight 366.58
_chemical_name_systematic
;
?
;
_space_group_IT_number 14
_symmetry_cell_setting monoclinic
_symmetry_space_group_name_Hall '-P 2ybc'
_symmetry_space_group_name_H-M 'P 1 21/c 1'
_atom_sites_solution_hydrogens geom
_atom_sites_solution_primary direct
_atom_sites_solution_secondary difmap
_audit_creation_method SHELXL-97
_cell_angle_alpha 90.00
_cell_angle_beta 106.8240(10)
_cell_angle_gamma 90.00
_cell_formula_units_Z 4
_cell_length_a 16.6738(8)
_cell_length_b 8.9880(4)
_cell_length_c 11.4645(6)
_cell_measurement_reflns_used 6272
_cell_measurement_temperature 223(2)
_cell_measurement_theta_max 27.43
_cell_measurement_theta_min 2.55
_cell_volume 1644.58(14)
_computing_cell_refinement 'Bruker SMART'
_computing_data_collection 'Bruker SMART'
_computing_data_reduction 'Bruker SAINT'
_computing_molecular_graphics 'Bruker SHELXTL'
_computing_publication_material 'Bruker SHELXTL'
_computing_structure_refinement 'SHELXL-97 (Sheldrick, 1997)'
_computing_structure_solution 'SHELXS-97 (Sheldrick, 1990)'
_diffrn_ambient_temperature 223(2)
_diffrn_measured_fraction_theta_full 0.997
_diffrn_measured_fraction_theta_max 0.997
_diffrn_measurement_device_type 'CCD area detector'
_diffrn_measurement_method 'phi and omega scans'
_diffrn_radiation_monochromator graphite
_diffrn_radiation_source 'fine-focus sealed tube'
_diffrn_radiation_type MoK\a
_diffrn_radiation_wavelength 0.71073
_diffrn_reflns_av_R_equivalents 0.0227
_diffrn_reflns_av_sigmaI/netI 0.0255
_diffrn_reflns_limit_h_max 21
_diffrn_reflns_limit_h_min -15
_diffrn_reflns_limit_k_max 11
_diffrn_reflns_limit_k_min -11
_diffrn_reflns_limit_l_max 14
_diffrn_reflns_limit_l_min -14
_diffrn_reflns_number 11199
_diffrn_reflns_theta_full 27.48
_diffrn_reflns_theta_max 27.48
_diffrn_reflns_theta_min 1.28
_exptl_absorpt_coefficient_mu 1.813
_exptl_absorpt_correction_T_max 0.8395
_exptl_absorpt_correction_T_min 0.4300
_exptl_absorpt_correction_type multi-scan
_exptl_absorpt_process_details 'Sadabs, (Sheldrick 2001)'
_exptl_crystal_colour Colourless
_exptl_crystal_density_diffrn 1.481
_exptl_crystal_density_meas ?
_exptl_crystal_density_method 'not measured'
_exptl_crystal_description 'Thin Plate'
_exptl_crystal_F_000 752
_exptl_crystal_size_max 0.56
_exptl_crystal_size_mid 0.16
_exptl_crystal_size_min 0.10
_refine_diff_density_max 0.600
_refine_diff_density_min -0.404
_refine_diff_density_rms 0.128
_refine_ls_extinction_method none
_refine_ls_goodness_of_fit_ref 1.226
_refine_ls_hydrogen_treatment constr
_refine_ls_matrix_type full
_refine_ls_number_parameters 182
_refine_ls_number_reflns 3759
_refine_ls_number_restraints 0
_refine_ls_restrained_S_all 1.226
_refine_ls_R_factor_all 0.0344
_refine_ls_R_factor_gt 0.0289
_refine_ls_shift/su_max 0.001
_refine_ls_shift/su_mean 0.000
_refine_ls_structure_factor_coef Fsqd
_refine_ls_weighting_details 'calc w=1/[\s^2^(Fo^2^)+(0.0644P)^2^+0.1363P] where P=(Fo^2^+2Fc^2^)/3'
_refine_ls_weighting_scheme calc
_refine_ls_wR_factor_gt 0.0869
_refine_ls_wR_factor_ref 0.1067
_reflns_number_gt 3432
_reflns_number_total 3759
_reflns_threshold_expression >2sigma(I)
_cod_data_source_file c1ce05808h.txt
_cod_data_source_block 9429a
_cod_depositor_comments
;
The following automatic conversions were performed:

'_symmetry_cell_setting' value 'Monoclinic' changed to 'monoclinic'
according to /home/saulius/struct/CIF-dictionaries/cif_core.dic
dictionary named 'cif_core.dic' version 2.4.1 from
2010-06-29.

'_exptl_absorpt_correction_type' value 'Multi-scan'
changed to 'multi-scan' according to
/home/saulius/struct/CIF-dictionaries/cif_core.dic dictionary named
'cif_core.dic' version 2.4.1 from 2010-06-29.

Automatic conversion script
Id: cif_fix_values 1715 2011-07-08 13:25:40Z adriana 

The following automatic conversions were performed:

'_exptl_crystal_density_meas' value 'Not Measured' was changed to '?'
- the value is perceived as not measured.

Automatic conversion script
Id: cif_fix_values 3008 2015-01-20 13:52:24Z robertas 
;
_cod_original_sg_symbol_H-M P2(1)/c
_cod_database_code 7207001

loop_
_symmetry_equiv_pos_as_xyz
'x, y, z'
'-x, y+1/2, -z+1/2'
'-x, -y, -z'
'x, -y-1/2, z-1/2'

loop_
_atom_site_label
_atom_site_type_symbol
_atom_site_fract_x
_atom_site_fract_y
_atom_site_fract_z
_atom_site_U_iso_or_equiv
_atom_site_adp_type
_atom_site_occupancy
_atom_site_symmetry_multiplicity
_atom_site_calc_flag
_atom_site_refinement_flags
Zn1 Zn 0.302515(14) 0.08639(2) 0.718327(19) 0.02767(11) Uani 1 1 d .
Cl1 Cl 0.32443(3) 0.01506(6) 0.91112(4) 0.03717(14) Uani 1 1 d .
Cl2 Cl 0.23568(4) -0.07158(6) 0.57465(5) 0.04004(15) Uani 1 1 d .
N1 N 0.25820(10) 0.29810(18) 0.70185(15) 0.0291(3) Uani 1 1 d .
N2 N 0.30301(11) 0.38476(19) 0.79036(16) 0.0319(4) Uani 1 1 d .
N3 N 0.27929(10) 0.52298(17) 0.75567(16) 0.0296(3) Uani 1 1 d .
N4 N 0.57909(11) 0.62044(18) 0.79985(15) 0.0304(3) Uani 1 1 d .
C1 C 0.20746(12) 0.3812(2) 0.61071(19) 0.0310(4) Uani 1 1 d .
C2 C 0.22142(13) 0.5267(2) 0.6462(2) 0.0332(4) Uani 1 1 d .
H2 H 0.1959 0.6114 0.6031 0.040 Uiso 1 1 calc R
C3 C 0.32727(14) 0.6453(2) 0.8269(2) 0.0354(4) Uani 1 1 d .
H3A H 0.3281 0.6355 0.9124 0.042 Uiso 1 1 calc R
H3B H 0.3008 0.7404 0.7961 0.042 Uiso 1 1 calc R
C4 C 0.56396(15) 0.6613(3) 0.9039(2) 0.0442(5) Uani 1 1 d .
H4 H 0.6097 0.6827 0.9721 0.053 Uiso 1 1 calc R
C5 C 0.48463(15) 0.6732(3) 0.9151(2) 0.0453(6) Uani 1 1 d .
H5 H 0.4771 0.7027 0.9899 0.054 Uiso 1 1 calc R
C6 C 0.41571(13) 0.6423(2) 0.81771(19) 0.0314(4) Uani 1 1 d .
C7 C 0.43131(16) 0.6042(4) 0.7100(2) 0.0534(7) Uani 1 1 d .
H7 H 0.3865 0.5857 0.6400 0.064 Uiso 1 1 calc R
C8 C 0.51239(16) 0.5930(3) 0.7048(2) 0.0500(7) Uani 1 1 d .
H8 H 0.5214 0.5646 0.6307 0.060 Uiso 1 1 calc R
C9 C 0.14986(13) 0.3137(3) 0.49790(19) 0.0374(5) Uani 1 1 d .
H9A H 0.1796 0.2348 0.4684 0.045 Uiso 1 1 calc R
H9B H 0.1337 0.3900 0.4343 0.045 Uiso 1 1 calc R
C10 C 0.07135(17) 0.2490(4) 0.5203(2) 0.0538(6) Uani 1 1 d .
H10A H 0.0413 0.3286 0.5484 0.065 Uiso 1 1 calc R
H10B H 0.0879 0.1747 0.5854 0.065 Uiso 1 1 calc R
C11 C 0.01183(18) 0.1761(3) 0.4071(3) 0.0579(7) Uani 1 1 d .
H11A H 0.0428 0.0994 0.3774 0.069 Uiso 1 1 calc R
H11B H -0.0333 0.1265 0.4311 0.069 Uiso 1 1 calc R
C12 C -0.02659(17) 0.2809(3) 0.3045(3) 0.0518(6) Uani 1 1 d .
H12A H 0.0177 0.3223 0.2737 0.062 Uiso 1 1 calc R
H12B H -0.0528 0.3636 0.3356 0.062 Uiso 1 1 calc R
C13 C -0.09207(18) 0.2063(4) 0.2000(3) 0.0652(8) Uani 1 1 d .
H13A H -0.0655 0.1297 0.1644 0.098 Uiso 1 1 calc R
H13B H -0.1174 0.2799 0.1385 0.098 Uiso 1 1 calc R
H13C H -0.1350 0.1617 0.2305 0.098 Uiso 1 1 calc R

loop_
_atom_site_aniso_label
_atom_site_aniso_U_11
_atom_site_aniso_U_22
_atom_site_aniso_U_33
_atom_site_aniso_U_23
_atom_site_aniso_U_13
_atom_site_aniso_U_12
Zn1 0.03146(16) 0.02354(15) 0.02614(16) -0.00083(7) 0.00535(11) 0.00071(8)
Cl1 0.0501(3) 0.0349(3) 0.0266(3) 0.00173(18) 0.0113(2) 0.0010(2)
Cl2 0.0487(3) 0.0345(3) 0.0343(3) -0.00914(19) 0.0079(2) -0.0084(2)
N1 0.0305(8) 0.0258(8) 0.0289(8) -0.0015(6) 0.0051(6) 0.0005(6)
N2 0.0369(9) 0.0253(7) 0.0304(9) -0.0041(6) 0.0047(7) -0.0003(7)
N3 0.0290(8) 0.0238(8) 0.0373(9) -0.0021(7) 0.0116(7) 0.0001(6)
N4 0.0326(8) 0.0295(8) 0.0273(8) -0.0011(6) 0.0059(7) -0.0028(7)
C1 0.0269(9) 0.0309(9) 0.0343(10) 0.0041(8) 0.0072(8) 0.0015(8)
C2 0.0285(9) 0.0286(10) 0.0424(11) 0.0053(8) 0.0097(8) 0.0026(8)
C3 0.0398(11) 0.0282(9) 0.0415(11) -0.0088(8) 0.0169(9) -0.0044(8)
C4 0.0407(12) 0.0555(14) 0.0330(11) -0.0171(10) 0.0051(9) -0.0063(10)
C5 0.0441(12) 0.0584(14) 0.0346(11) -0.0229(10) 0.0134(10) -0.0091(11)
C6 0.0358(10) 0.0255(9) 0.0336(10) -0.0027(8) 0.0113(8) -0.0024(8)
C7 0.0325(12) 0.099(2) 0.0262(11) -0.0126(12) 0.0046(9) -0.0098(12)
C8 0.0358(12) 0.087(2) 0.0264(11) -0.0114(11) 0.0086(9) -0.0057(12)
C9 0.0340(10) 0.0403(11) 0.0336(10) 0.0050(9) 0.0030(8) -0.0016(9)
C10 0.0424(13) 0.0672(16) 0.0478(14) 0.0054(12) 0.0066(11) -0.0164(12)
C11 0.0466(14) 0.0580(15) 0.0583(16) 0.0066(13) -0.0019(12) -0.0190(12)
C12 0.0428(13) 0.0522(14) 0.0527(14) 0.0008(12) 0.0017(11) -0.0025(11)
C13 0.0444(15) 0.082(2) 0.0562(16) 0.0021(15) -0.0066(12) -0.0083(14)

loop_
_atom_type_symbol
_atom_type_description
_atom_type_scat_dispersion_real
_atom_type_scat_dispersion_imag
_atom_type_scat_source
C C 0.0033 0.0016 'International Tables Vol C Tables 4.2.6.8 and 6.1.1.4'
H H 0.0000 0.0000 'International Tables Vol C Tables 4.2.6.8 and 6.1.1.4'
N N 0.0061 0.0033 'International Tables Vol C Tables 4.2.6.8 and 6.1.1.4'
Cl Cl 0.1484 0.1585 'International Tables Vol C Tables 4.2.6.8 and 6.1.1.4'
Zn Zn 0.2839 1.4301 'International Tables Vol C Tables 4.2.6.8 and 6.1.1.4'

loop_
_geom_angle_atom_site_label_1
_geom_angle_atom_site_label_2
_geom_angle_atom_site_label_3
_geom_angle
_geom_angle_site_symmetry_1
_geom_angle_site_symmetry_3
N1 Zn1 N4 100.62(7) . 2_646
N1 Zn1 Cl2 116.12(5) . .
N4 Zn1 Cl2 108.03(5) 2_646 .
N1 Zn1 Cl1 108.23(5) . .
N4 Zn1 Cl1 104.80(5) 2_646 .
Cl2 Zn1 Cl1 117.13(2) . .
N2 N1 C1 110.66(16) . .
N2 N1 Zn1 111.73(12) . .
C1 N1 Zn1 135.57(14) . .
N1 N2 N3 105.50(16) . .
N2 N3 C2 111.94(16) . .
N2 N3 C3 117.91(17) . .
C2 N3 C3 129.20(17) . .
C8 N4 C4 116.7(2) . .
C8 N4 Zn1 118.98(15) . 2_656
C4 N4 Zn1 124.17(14) . 2_656
N1 C1 C2 106.34(18) . .
N1 C1 C9 122.78(18) . .
C2 C1 C9 130.88(19) . .
N3 C2 C1 105.55(17) . .
N3 C3 C6 109.62(16) . .
N4 C4 C5 122.7(2) . .
C4 C5 C6 120.7(2) . .
C7 C6 C5 116.5(2) . .
C7 C6 C3 120.61(19) . .
C5 C6 C3 122.84(19) . .
C8 C7 C6 120.1(2) . .
N4 C8 C7 123.3(2) . .
C1 C9 C10 112.18(19) . .
C9 C10 C11 113.5(2) . .
C12 C11 C10 114.9(2) . .
C11 C12 C13 112.8(2) . .

loop_
_geom_bond_atom_site_label_1
_geom_bond_atom_site_label_2
_geom_bond_distance
_geom_bond_site_symmetry_2
Zn1 N1 2.0302(16) .
Zn1 N4 2.0669(18) 2_646
Zn1 Cl2 2.2155(5) .
Zn1 Cl1 2.2276(5) .
N1 N2 1.325(2) .
N1 C1 1.361(3) .
N2 N3 1.329(2) .
N3 C2 1.344(3) .
N3 C3 1.462(3) .
N4 C8 1.336(3) .
N4 C4 1.340(3) .
N4 Zn1 2.0669(18) 2_656
C1 C2 1.370(3) .
C1 C9 1.498(3) .
C3 C6 1.509(3) .
C4 C5 1.370(3) .
C5 C6 1.379(3) .
C6 C7 1.377(3) .
C7 C8 1.374(3) .
C9 C10 1.520(3) .
C10 C11 1.534(4) .
C11 C12 1.498(4) .
C12 C13 1.524(4) .
